data_9004719
loop_
_publ_author_name
'Piilonen, P. C.'
'McDonald, A. M.'
'Lalonde, A. E.'

_publ_section_title
;
 Insights into astrophyllite-group minerals II: Crystal chemistry
 Sample: MSH8
 Locality: nepheline syenite pegmatite at Mont Saint-Hilaire, Quebec, Canada
;
_journal_name_full 'The Canadian Mineralogist'
_journal_page_first 27
_journal_page_last 54
_journal_paper_doi 10.2113/gscanmin.41.1.27
_journal_volume 41
_journal_year 2003
_chemical_formula_sum 'Ca0.051 F0.5 H4 K2 Mn6.126 Na0.723 Nb0.894 O30 Si8 Ti1.106'
_chemical_name_mineral Kupletskite
_space_group_IT_number 2
_symmetry_space_group_name_Hall '-P 1'
_symmetry_space_group_name_H-M 'P -1'
_cell_angle_alpha 113.0010
_cell_angle_beta 94.7348
_cell_angle_gamma 103.1598
_cell_formula_units_Z 1
_cell_length_a 5.4203
_cell_length_b 11.9392
_cell_length_c 11.7229
_cell_volume 667.421
_exptl_crystal_density_diffrn 3.204
_cod_original_formula_sum 'Mn6.126 Na.723 (Ti1.106 Nb.894) Si8 K2 Ca.051 O30 F.5 H4'
_cod_database_code 9004719

loop_
_symmetry_equiv_pos_as_xyz
x,y,z
-x,-y,-z

loop_
_atom_site_aniso_label
_atom_site_aniso_U_11
_atom_site_aniso_U_22
_atom_site_aniso_U_33
_atom_site_aniso_U_12
_atom_site_aniso_U_13
_atom_site_aniso_U_23
Mn(1) 0.01020 0.01070 0.01560 0.00270 0.00260 0.00630
Na(1) 0.01020 0.01070 0.01560 0.00270 0.00260 0.00630
Mn(2) 0.01140 0.01240 0.01760 0.00370 0.00450 0.00770
Mn(3) 0.01190 0.01250 0.01840 0.00470 0.00500 0.00840
Mn(4) 0.00940 0.00930 0.01500 0.00240 0.00150 0.00470
Ti 0.00860 0.01310 0.01960 0.00370 0.00320 0.00810
Nb 0.00860 0.01310 0.01960 0.00370 0.00320 0.00810
Si(1) 0.01240 0.00900 0.01250 0.00220 0.00160 0.00410
Si(2) 0.01770 0.00990 0.01450 0.00260 0.00190 0.00570
Si(3) 0.01750 0.01150 0.01470 0.00320 0.00260 0.00710
Si(4) 0.01340 0.01070 0.01120 0.00290 0.00210 0.00570
K 0.07440 0.05650 0.03680 0.01390 0.00690 0.01580
Na 0.04040 0.02090 0.01300 0.00600 0.00310 0.00520
Ca 0.04040 0.02090 0.01300 0.00600 0.00310 0.00520
O(1) 0.01400 0.01480 0.01200 0.00270 0.00170 0.00500
O(2) 0.01400 0.01740 0.01440 0.00330 0.00230 0.00580
O(3) 0.01460 0.01170 0.01490 0.00260 0.00050 0.00550
O-H(4) 0.01610 0.01750 0.01800 0.00530 0.00390 0.00680
O-H(5) 0.01700 0.01940 0.01880 0.00630 0.00370 0.00890
O(6) 0.01540 0.01410 0.01290 0.00240 0.00110 0.00580
O(7) 0.01520 0.01370 0.01240 0.00400 0.00180 0.00520
O(8) 0.02710 0.03200 0.01930 -0.00740 0.00270 0.00800
O(9) 0.02630 0.03770 0.02020 -0.01690 0.00960 0.00160
O(10) 0.04290 0.03100 0.01950 0.02160 0.00120 0.00830
O(11) 0.05780 0.05080 0.01950 0.04530 0.01530 0.01670
O(12) 0.04810 0.03560 0.01920 0.03170 -0.00770 0.00150
O(13) 0.04890 0.00960 0.01920 0.00280 0.00390 0.00680
O(14) 0.05040 0.01330 0.02130 0.00400 0.00390 0.01000
O(15) 0.02160 0.04890 0.02300 -0.01680 -0.00430 0.01810
F(16) 0.02300 0.02660 0.01880 0.00630 0.00370 0.00860

loop_
_atom_site_label
_atom_site_fract_x
_atom_site_fract_y
_atom_site_fract_z
_atom_site_occupancy
_atom_site_U_iso_or_equiv
Mn(1) 0.85061 0.20591 0.47956 0.86300 0.01200
Na(1) 0.85061 0.20591 0.47956 0.13700 0.01200
Mn(2) 0.27913 0.06742 0.48742 0.98500 0.01320
Mn(3) 0.42190 0.35173 0.48472 0.97400 0.01330
Mn(4) 0.00000 0.50000 0.50000 0.48200 0.01150
Ti 0.07634 0.08332 0.19010 0.55300 0.01330
Nb 0.07634 0.08332 0.19010 0.44700 0.01330
Si(1) 0.67890 0.27321 0.23102 1.00000 0.01160
Si(2) 0.81290 0.54654 0.25206 1.00000 0.01420
Si(3) 0.37750 0.67402 0.25469 1.00000 0.01430
Si(4) 0.50660 0.93042 0.23529 1.00000 0.01160
K 0.13760 0.27160 0.99560 1.00300 0.05820
Na 0.50000 0.00000 0.00000 0.44900 0.02600
Ca 0.50000 0.00000 0.00000 0.05100 0.02600
O(1) 0.72770 0.31910 0.38330 1.00000 0.01410
O(2) 0.14670 0.15970 0.36800 1.00000 0.01580
O(3) 0.13000 0.39300 0.59520 1.00000 0.01420
O-H(4) 0.29560 0.46240 0.39920 1.00000 0.01730
O-H(5) 0.99320 0.11770 0.59370 1.00000 0.01790
O(6) 0.55860 0.25800 0.59140 1.00000 0.01450
O(7) 0.57270 0.01310 0.38740 1.00000 0.01390
O(8) 0.07150 0.59120 0.19970 1.00000 0.03000
O(9) 0.24790 0.04170 0.82770 1.00000 0.03590
O(10) 0.42990 0.41550 0.80060 1.00000 0.03020
O(11) 0.12740 0.80630 0.83160 1.00000 0.03620
O(12) 0.26340 0.95590 0.17180 1.00000 0.03490
O(13) 0.26660 0.60680 0.80750 1.00000 0.02680
O(14) 0.57160 0.22160 0.80340 1.00000 0.02850
O(15) 0.38430 0.19240 0.16810 1.00000 0.03560
F(16) 0.00000 0.00000 0.00000 0.50000 0.02330

loop_
_cod_changelog_entry_id
_cod_changelog_entry_author
_cod_changelog_entry_date
_cod_changelog_entry_text
1
;cod-tools version 3.10.1
Id: cif_fix_AMCSD_aniso_labels 10200 2024-08-01 14:09:44Z saulius
;
2024-08-02T12:20:45+03:00
;Changed the following '_atom_site_aniso_label' values:
'OH(4)' -> 'O-H(4)'
'OH(5)' -> 'O-H(5)'
;
